data_2217323
loop_
_publ_author_name
'Feng Li'

_publ_section_title
;(Isopropyl
 xanthato-\k^2^<i>S</i>,<i>S</i>')bis(1,10-phenanthroline-\k^2^<i>N</i>,<i>N</i>')sodium(I)
;
_journal_coeditor_code SQ2005
_journal_issue 1
_journal_name_full 'Acta Crystallographica Section E'
_journal_page_first m27
_journal_page_last m27
_journal_paper_doi 10.1107/S1600536807061910
_journal_volume 64
_journal_year 2008
_chemical_formula_iupac '[Na (C4 H7 O S2) (C12 H8 N2)2]'
_chemical_formula_moiety 'C28 H23 N4 Na O S2'
_chemical_formula_sum 'C28 H23 N4 Na O S2'
_chemical_formula_weight 518.61
_chemical_name_systematic
;
(Isopropyl xanthato-\k^2^S,S')bis(1,10-phenanthroline-\k^2^N,N')sodium(I)
;
_space_group_IT_number 14
_symmetry_cell_setting monoclinic
_symmetry_space_group_name_Hall '-P 2ybc'
_symmetry_space_group_name_H-M 'P 1 21/c 1'
_atom_sites_solution_hydrogens geom
_atom_sites_solution_primary direct
_atom_sites_solution_secondary difmap
_audit_creation_method SHELXL-97
_cell_angle_alpha 90.00
_cell_angle_beta 102.557(4)
_cell_angle_gamma 90.00
_cell_formula_units_Z 4
_cell_length_a 16.529(4)
_cell_length_b 12.153(3)
_cell_length_c 13.002(3)
_cell_measurement_reflns_used 2319
_cell_measurement_temperature 298(2)
_cell_measurement_theta_max 21.372
_cell_measurement_theta_min 2.320
_cell_volume 2549.3(11)
_computing_cell_refinement 'SMART (Siemens, 1996)'
_computing_data_collection 'SMART (Siemens, 1996)'
_computing_data_reduction 'SAINT (Siemens, 1996)'
_computing_molecular_graphics 'SHELXTL (Sheldrick, 1997b)'
_computing_publication_material 'SHELXTL (Sheldrick, 1997b)'
_computing_structure_refinement 'SHELXL97 (Sheldrick, 1997a)'
_computing_structure_solution 'SHELXS97 (Sheldrick, 1990)'
_diffrn_ambient_temperature 298(2)
_diffrn_measured_fraction_theta_full 0.998
_diffrn_measured_fraction_theta_max 0.998
_diffrn_measurement_device_type 'Bruker SMART CCD area-detector'
_diffrn_measurement_method 'phi and omega scans'
_diffrn_radiation_monochromator graphite
_diffrn_radiation_source 'fine-focus sealed tube'
_diffrn_radiation_type MoK\a
_diffrn_radiation_wavelength 0.71073
_diffrn_reflns_av_R_equivalents 0.0427
_diffrn_reflns_av_sigmaI/netI 0.0557
_diffrn_reflns_limit_h_max 19
_diffrn_reflns_limit_h_min -16
_diffrn_reflns_limit_k_max 14
_diffrn_reflns_limit_k_min -13
_diffrn_reflns_limit_l_max 14
_diffrn_reflns_limit_l_min -15
_diffrn_reflns_number 13248
_diffrn_reflns_theta_full 25.01
_diffrn_reflns_theta_max 25.01
_diffrn_reflns_theta_min 2.10
_exptl_absorpt_coefficient_mu 0.255
_exptl_absorpt_correction_T_max 0.9603
_exptl_absorpt_correction_T_min 0.9436
_exptl_absorpt_correction_type multi-scan
_exptl_absorpt_process_details '(SADABS; Sheldrick, 1996)'
_exptl_crystal_colour yellow
_exptl_crystal_density_diffrn 1.351
_exptl_crystal_density_method 'not measured'
_exptl_crystal_description block
_exptl_crystal_F_000 1080
_exptl_crystal_size_max 0.23
_exptl_crystal_size_mid 0.22
_exptl_crystal_size_min 0.16
_refine_diff_density_max 0.233
_refine_diff_density_min -0.216
_refine_ls_extinction_method none
_refine_ls_goodness_of_fit_ref 1.002
_refine_ls_hydrogen_treatment constr
_refine_ls_matrix_type full
_refine_ls_number_parameters 327
_refine_ls_number_reflns 4495
_refine_ls_number_restraints 102
_refine_ls_restrained_S_all 1.000
_refine_ls_R_factor_all 0.1052
_refine_ls_R_factor_gt 0.0457
_refine_ls_shift/su_max 0.000
_refine_ls_shift/su_mean 0.000
_refine_ls_structure_factor_coef Fsqd
_refine_ls_weighting_details 'calc w=1/[\s^2^(Fo^2^)+(0.0469P)^2^+0.6823P] where P=(Fo^2^+2Fc^2^)/3'
_refine_ls_weighting_scheme calc
_refine_ls_wR_factor_gt 0.0976
_refine_ls_wR_factor_ref 0.1266
_reflns_number_gt 2440
_reflns_number_total 4495
_reflns_threshold_expression I>2\s(I)
_cod_data_source_file sq2005.cif
_cod_data_source_block I
_cod_depositor_comments
;
The following automatic conversions were performed:
'_symmetry_cell_setting' value 'Monoclinic' changed to 'monoclinic'
according to '/home/saulius/struct/CIF-dictionaries/cif_core.dic'
dictionary named 'cif_core.dic' version 2.4.1 from 2010-06-29.

Automatic conversion script
Id: cif_fix_enum 1527 2010-12-29 10:47:43Z saulius 

The following automatic conversions were performed:

'_symmetry_cell_setting' value 'Monoclinic' changed to 'monoclinic'
according to /home/saulius/struct/CIF-dictionaries/cif_core.dic
dictionary named 'cif_core.dic' version 2.4.1 from 2010-06-29.

Automatic conversion script
Id: cif_fix_values 1715 2011-07-08 13:25:40Z adriana 
;
_cod_original_cell_volume 2549.5(11)
_cod_original_sg_symbol_H-M 'P 21/c'
_cod_database_code 2217323
_cod_database_fobs_code 2217323

loop_
_symmetry_equiv_pos_as_xyz
'x, y, z'
'-x, y+1/2, -z+1/2'
'-x, -y, -z'
'x, -y-1/2, z-1/2'

loop_
_atom_site_type_symbol
_atom_site_label
_atom_site_fract_x
_atom_site_fract_y
_atom_site_fract_z
_atom_site_U_iso_or_equiv
_atom_site_adp_type
_atom_site_calc_flag
_atom_site_refinement_flags
_atom_site_occupancy
Na Na1 0.24442(7) 0.42828(10) 0.49678(9) 0.0561(4) Uani d . 1
S S1 0.23574(6) 0.23226(7) 0.36513(6) 0.0594(3) Uani d U 1
S S2 0.26704(6) 0.19302(7) 0.59616(6) 0.0652(3) Uani d U 1
N N1 0.11912(15) 0.4938(2) 0.3635(2) 0.0542(7) Uani d . 1
N N2 0.16281(16) 0.5731(2) 0.5659(2) 0.0571(7) Uani d . 1
N N3 0.33660(16) 0.5616(2) 0.4359(2) 0.0543(7) Uani d . 1
N N4 0.36660(15) 0.4814(2) 0.6368(2) 0.0522(7) Uani d . 1
O O1 0.25533(14) 0.04248(16) 0.44589(16) 0.0656(7) Uani d U 1
C C1 0.0964(2) 0.4556(3) 0.2670(3) 0.0641(10) Uani d . 1
H H1 0.1330 0.4096 0.2423 0.077 Uiso calc R 1
C C2 0.0208(2) 0.4798(3) 0.1992(3) 0.0664(10) Uani d . 1
H H2 0.0079 0.4511 0.1313 0.080 Uiso calc R 1
C C3 -0.0334(2) 0.5456(3) 0.2341(3) 0.0631(10) Uani d . 1
H H3 -0.0845 0.5617 0.1905 0.076 Uiso calc R 1
C C4 -0.01268(19) 0.5897(2) 0.3358(3) 0.0534(8) Uani d . 1
C C5 0.06533(18) 0.5611(2) 0.3984(2) 0.0481(8) Uani d . 1
C C6 0.08858(19) 0.6039(2) 0.5051(2) 0.0483(8) Uani d . 1
C C7 0.0332(2) 0.6737(2) 0.5417(3) 0.0569(9) Uani d . 1
C C8 0.0581(3) 0.7141(3) 0.6447(3) 0.0719(11) Uani d . 1
H H8 0.0236 0.7611 0.6720 0.086 Uiso calc R 1
C C9 0.1327(3) 0.6846(3) 0.7041(3) 0.0757(11) Uani d . 1
H H9 0.1504 0.7116 0.7722 0.091 Uiso calc R 1
C C10 0.1822(2) 0.6135(3) 0.6620(3) 0.0680(10) Uani d . 1
H H10 0.2327 0.5928 0.7045 0.082 Uiso calc R 1
C C11 -0.0666(2) 0.6609(3) 0.3771(3) 0.0670(10) Uani d . 1
H H11 -0.1178 0.6797 0.3352 0.080 Uiso calc R 1
C C12 -0.0449(2) 0.7008(3) 0.4744(3) 0.0708(11) Uani d . 1
H H12 -0.0811 0.7472 0.4992 0.085 Uiso calc R 1
C C13 0.3242(2) 0.6017(3) 0.3396(3) 0.0688(10) Uani d . 1
H H13 0.2752 0.5827 0.2930 0.083 Uiso calc R 1
C C14 0.3786(3) 0.6699(3) 0.3027(3) 0.0802(12) Uani d . 1
H H14 0.3661 0.6958 0.2338 0.096 Uiso calc R 1
C C15 0.4505(3) 0.6979(3) 0.3695(3) 0.0717(11) Uani d . 1
H H15 0.4884 0.7428 0.3464 0.086 Uiso calc R 1
C C16 0.4675(2) 0.6591(2) 0.4731(3) 0.0541(8) Uani d . 1
C C17 0.40810(18) 0.5912(2) 0.5034(2) 0.0455(8) Uani d . 1
C C18 0.42288(18) 0.5493(2) 0.6098(2) 0.0440(7) Uani d . 1
C C19 0.49649(19) 0.5806(2) 0.6811(3) 0.0514(8) Uani d . 1
C C20 0.5093(2) 0.5388(3) 0.7836(3) 0.0644(10) Uani d . 1
H H20 0.5570 0.5575 0.8330 0.077 Uiso calc R 1
C C21 0.4525(2) 0.4713(3) 0.8106(3) 0.0667(10) Uani d . 1
H H21 0.4601 0.4436 0.8787 0.080 Uiso calc R 1
C C22 0.3821(2) 0.4440(3) 0.7342(3) 0.0647(9) Uani d . 1
H H22 0.3438 0.3965 0.7532 0.078 Uiso calc R 1
C C23 0.5415(2) 0.6870(3) 0.5485(3) 0.0651(10) Uani d . 1
H H23 0.5808 0.7320 0.5282 0.078 Uiso calc R 1
C C24 0.5552(2) 0.6498(3) 0.6469(3) 0.0641(10) Uani d . 1
H H24 0.6038 0.6693 0.6942 0.077 Uiso calc R 1
C C25 0.25295(16) 0.1505(2) 0.4714(2) 0.0446(7) Uani d U 1
C C26 0.2626(2) -0.0430(3) 0.5236(2) 0.0622(10) Uani d U 1
H H26 0.2900 -0.0141 0.5928 0.075 Uiso calc R 1
C C27 0.1785(3) -0.0821(4) 0.5268(3) 0.1047(14) Uani d U 1
H H27A 0.1458 -0.0214 0.5420 0.157 Uiso calc R 1
H H27B 0.1822 -0.1370 0.5808 0.157 Uiso calc R 1
H H27C 0.1529 -0.1134 0.4599 0.157 Uiso calc R 1
C C28 0.3157(3) -0.1305(3) 0.4899(3) 0.1062(15) Uani d U 1
H H28A 0.2909 -0.1542 0.4196 0.159 Uiso calc R 1
H H28B 0.3202 -0.1920 0.5371 0.159 Uiso calc R 1
H H28C 0.3699 -0.1012 0.4913 0.159 Uiso calc R 1

loop_
_atom_site_aniso_label
_atom_site_aniso_U_11
_atom_site_aniso_U_22
_atom_site_aniso_U_33
_atom_site_aniso_U_12
_atom_site_aniso_U_13
_atom_site_aniso_U_23
Na1 0.0451(7) 0.0543(7) 0.0660(8) -0.0008(6) 0.0060(6) -0.0073(6)
S1 0.0697(6) 0.0538(5) 0.0522(5) -0.0038(4) 0.0078(4) 0.0015(4)
S2 0.0852(7) 0.0600(5) 0.0466(5) 0.0113(5) 0.0062(4) -0.0070(4)
N1 0.0462(17) 0.0547(16) 0.0613(18) 0.0053(14) 0.0110(14) -0.0046(14)
N2 0.0554(18) 0.0576(16) 0.0582(18) 0.0005(14) 0.0122(14) -0.0064(14)
N3 0.0547(18) 0.0561(16) 0.0509(17) 0.0019(13) 0.0088(14) 0.0003(14)
N4 0.0458(16) 0.0530(15) 0.0581(17) -0.0046(13) 0.0123(13) 0.0032(14)
O1 0.1042(19) 0.0457(13) 0.0483(13) 0.0012(12) 0.0195(12) -0.0033(11)
C1 0.058(2) 0.067(2) 0.066(2) 0.0055(18) 0.0102(19) -0.0034(19)
C2 0.067(3) 0.067(2) 0.061(2) -0.002(2) 0.005(2) 0.0041(19)
C3 0.057(2) 0.060(2) 0.068(2) 0.0004(19) 0.0049(19) 0.0182(19)
C4 0.047(2) 0.0450(18) 0.069(2) 0.0067(16) 0.0158(17) 0.0201(17)
C5 0.0429(19) 0.0396(17) 0.063(2) -0.0008(15) 0.0148(16) 0.0059(16)
C6 0.050(2) 0.0354(16) 0.062(2) -0.0004(15) 0.0191(17) 0.0068(15)
C7 0.068(2) 0.0387(18) 0.071(2) 0.0048(17) 0.030(2) 0.0101(17)
C8 0.101(3) 0.047(2) 0.081(3) 0.012(2) 0.048(2) 0.005(2)
C9 0.102(3) 0.064(2) 0.067(2) -0.001(2) 0.031(2) -0.009(2)
C10 0.069(3) 0.073(2) 0.063(2) 0.003(2) 0.017(2) -0.007(2)
C11 0.057(2) 0.058(2) 0.088(3) 0.0176(18) 0.021(2) 0.027(2)
C12 0.075(3) 0.052(2) 0.094(3) 0.0234(19) 0.037(2) 0.018(2)
C13 0.073(3) 0.072(2) 0.058(2) 0.009(2) 0.009(2) -0.001(2)
C14 0.115(4) 0.069(3) 0.059(2) 0.019(3) 0.027(3) 0.014(2)
C15 0.096(3) 0.048(2) 0.084(3) 0.004(2) 0.049(2) 0.005(2)
C16 0.059(2) 0.0376(17) 0.072(2) 0.0038(16) 0.0283(19) -0.0034(17)
C17 0.0429(19) 0.0378(16) 0.058(2) 0.0023(14) 0.0158(16) -0.0065(15)
C18 0.0393(18) 0.0377(16) 0.056(2) 0.0007(14) 0.0126(15) -0.0033(15)
C19 0.045(2) 0.0425(17) 0.065(2) 0.0022(15) 0.0076(17) -0.0132(16)
C20 0.063(2) 0.060(2) 0.064(2) 0.0070(19) 0.0011(19) -0.0125(19)
C21 0.080(3) 0.068(2) 0.050(2) 0.008(2) 0.011(2) 0.0039(18)
C22 0.069(3) 0.060(2) 0.068(2) -0.0030(19) 0.020(2) 0.0069(19)
C23 0.058(2) 0.0467(19) 0.097(3) -0.0148(17) 0.031(2) -0.011(2)
C24 0.047(2) 0.058(2) 0.087(3) -0.0102(18) 0.0121(19) -0.019(2)
C25 0.0343(17) 0.0451(17) 0.0536(18) 0.0008(13) 0.0076(14) -0.0052(15)
C26 0.083(3) 0.050(2) 0.051(2) 0.0037(18) 0.0111(19) 0.0061(16)
C27 0.110(4) 0.111(3) 0.095(3) -0.022(3) 0.027(3) 0.028(3)
C28 0.138(4) 0.079(3) 0.101(3) 0.039(3) 0.023(3) 0.001(2)

loop_
_atom_type_symbol
_atom_type_description
_atom_type_scat_dispersion_real
_atom_type_scat_dispersion_imag
_atom_type_scat_source
C C 0.0033 0.0016 'International Tables Vol C Tables 4.2.6.8 and 6.1.1.4'
H H 0.0000 0.0000 'International Tables Vol C Tables 4.2.6.8 and 6.1.1.4'
N N 0.0061 0.0033 'International Tables Vol C Tables 4.2.6.8 and 6.1.1.4'
S S 0.1246 0.1234 'International Tables Vol C Tables 4.2.6.8 and 6.1.1.4'
Na Na 0.0362 0.0249 'International Tables Vol C Tables 4.2.6.8 and 6.1.1.4'
O O 0.0106 0.0060 'International Tables Vol C Tables 4.2.6.8 and 6.1.1.4'

loop_
_geom_angle_atom_site_label_1
_geom_angle_atom_site_label_2
_geom_angle_atom_site_label_3
_geom_angle
_geom_angle_publ_flag
N3 Na1 N4 66.79(9) y
N3 Na1 N2 94.11(10) y
N4 Na1 N2 88.26(9) y
N3 Na1 N1 92.54(9) y
N4 Na1 N1 146.48(10) y
N2 Na1 N1 66.31(9) y
N3 Na1 S1 107.62(7) y
N4 Na1 S1 124.66(7) y
N2 Na1 S1 145.46(8) y
N1 Na1 S1 85.78(7) y
N3 Na1 S2 134.91(8) y
N4 Na1 S2 85.99(7) y
N2 Na1 S2 121.38(8) y
N1 Na1 S2 125.37(7) y
S1 Na1 S2 58.81(4) y
C25 S1 Na1 91.28(11) ?
C25 S2 Na1 84.41(11) ?
C1 N1 C5 117.4(3) ?
C1 N1 Na1 124.5(2) ?
C5 N1 Na1 117.4(2) ?
C10 N2 C6 116.9(3) ?
C10 N2 Na1 124.4(2) ?
C6 N2 Na1 118.3(2) ?
C13 N3 C17 116.8(3) ?
C13 N3 Na1 124.6(2) ?
C17 N3 Na1 118.5(2) ?
C22 N4 C18 117.5(3) ?
C22 N4 Na1 124.8(2) ?
C18 N4 Na1 117.7(2) ?
C25 O1 C26 122.0(2) ?
N1 C1 C2 124.0(3) ?
N1 C1 H1 118.0 ?
C2 C1 H1 118.0 ?
C3 C2 C1 118.7(3) ?
C3 C2 H2 120.6 ?
C1 C2 H2 120.6 ?
C2 C3 C4 120.1(3) ?
C2 C3 H3 120.0 ?
C4 C3 H3 120.0 ?
C3 C4 C5 117.2(3) ?
C3 C4 C11 122.9(3) ?
C5 C4 C11 119.9(3) ?
N1 C5 C4 122.6(3) ?
N1 C5 C6 118.6(3) ?
C4 C5 C6 118.8(3) ?
N2 C6 C7 122.8(3) ?
N2 C6 C5 118.4(3) ?
C7 C6 C5 118.9(3) ?
C8 C7 C6 117.2(3) ?
C8 C7 C12 122.9(3) ?
C6 C7 C12 119.9(3) ?
C9 C8 C7 119.6(4) ?
C9 C8 H8 120.2 ?
C7 C8 H8 120.2 ?
C8 C9 C10 118.9(4) ?
C8 C9 H9 120.5 ?
C10 C9 H9 120.5 ?
N2 C10 C9 124.5(4) ?
N2 C10 H10 117.7 ?
C9 C10 H10 117.7 ?
C12 C11 C4 121.1(3) ?
C12 C11 H11 119.4 ?
C4 C11 H11 119.4 ?
C11 C12 C7 121.3(3) ?
C11 C12 H12 119.3 ?
C7 C12 H12 119.3 ?
N3 C13 C14 125.0(4) ?
N3 C13 H13 117.5 ?
C14 C13 H13 117.5 ?
C15 C14 C13 118.3(4) ?
C15 C14 H14 120.9 ?
C13 C14 H14 120.9 ?
C14 C15 C16 119.9(4) ?
C14 C15 H15 120.0 ?
C16 C15 H15 120.0 ?
C15 C16 C17 117.5(3) ?
C15 C16 C23 123.0(3) ?
C17 C16 C23 119.5(3) ?
N3 C17 C16 122.5(3) ?
N3 C17 C18 117.9(3) ?
C16 C17 C18 119.6(3) ?
N4 C18 C19 122.7(3) ?
N4 C18 C17 118.9(3) ?
C19 C18 C17 118.4(3) ?
C20 C19 C18 117.2(3) ?
C20 C19 C24 122.6(3) ?
C18 C19 C24 120.1(3) ?
C21 C20 C19 120.0(3) ?
C21 C20 H20 120.0 ?
C19 C20 H20 120.0 ?
C20 C21 C22 118.5(3) ?
C20 C21 H21 120.7 ?
C22 C21 H21 120.7 ?
N4 C22 C21 124.1(3) ?
N4 C22 H22 117.9 ?
C21 C22 H22 117.9 ?
C24 C23 C16 121.3(3) ?
C24 C23 H23 119.3 ?
C16 C23 H23 119.3 ?
C23 C24 C19 121.1(3) ?
C23 C24 H24 119.5 ?
C19 C24 H24 119.5 ?
O1 C25 S2 122.1(2) ?
O1 C25 S1 112.4(2) ?
S2 C25 S1 125.50(18) ?
O1 C26 C27 108.5(3) ?
O1 C26 C28 105.7(3) ?
C27 C26 C28 113.1(3) ?
O1 C26 H26 109.8 ?
C27 C26 H26 109.8 ?
C28 C26 H26 109.8 ?
C26 C27 H27A 109.5 ?
C26 C27 H27B 109.5 ?
H27A C27 H27B 109.5 ?
C26 C27 H27C 109.5 ?
H27A C27 H27C 109.5 ?
H27B C27 H27C 109.5 ?
C26 C28 H28A 109.5 ?
C26 C28 H28B 109.5 ?
H28A C28 H28B 109.5 ?
C26 C28 H28C 109.5 ?
H28A C28 H28C 109.5 ?
H28B C28 H28C 109.5 ?

loop_
_geom_bond_atom_site_label_1
_geom_bond_atom_site_label_2
_geom_bond_distance
_geom_bond_publ_flag
Na1 N3 2.470(3) y
Na1 N4 2.492(3) y
Na1 N2 2.501(3) y
Na1 N1 2.523(3) y
Na1 S1 2.9188(15) y
Na1 S2 3.1265(16) y
S1 C25 1.675(3) ?
S2 C25 1.670(3) ?
N1 C1 1.314(4) ?
N1 C5 1.357(4) ?
N2 C10 1.315(4) ?
N2 C6 1.360(4) ?
N3 C13 1.317(4) ?
N3 C17 1.359(3) ?
N4 C22 1.316(4) ?
N4 C18 1.346(4) ?
O1 C25 1.357(3) ?
O1 C26 1.435(3) ?
C1 C2 1.395(4) ?
C1 H1 0.9300 ?
C2 C3 1.351(4) ?
C2 H2 0.9300 ?
C3 C4 1.398(4) ?
C3 H3 0.9300 ?
C4 C5 1.411(4) ?
C4 C11 1.429(4) ?
C5 C6 1.452(4) ?
C6 C7 1.405(4) ?
C7 C8 1.402(5) ?
C7 C12 1.431(4) ?
C8 C9 1.354(5) ?
C8 H8 0.9300 ?
C9 C10 1.382(5) ?
C9 H9 0.9300 ?
C10 H10 0.9300 ?
C11 C12 1.329(5) ?
C11 H11 0.9300 ?
C12 H12 0.9300 ?
C13 C14 1.383(5) ?
C13 H13 0.9300 ?
C14 C15 1.354(5) ?
C14 H14 0.9300 ?
C15 C16 1.397(5) ?
C15 H15 0.9300 ?
C16 C17 1.403(4) ?
C16 C23 1.432(4) ?
C17 C18 1.444(4) ?
C18 C19 1.412(4) ?
C19 C20 1.399(4) ?
C19 C24 1.425(4) ?
C20 C21 1.349(4) ?
C20 H20 0.9300 ?
C21 C22 1.396(4) ?
C21 H21 0.9300 ?
C22 H22 0.9300 ?
C23 C24 1.329(4) ?
C23 H23 0.9300 ?
C24 H24 0.9300 ?
C26 C27 1.478(5) ?
C26 C28 1.504(5) ?
C26 H26 0.9800 ?
C27 H27A 0.9600 ?
C27 H27B 0.9600 ?
C27 H27C 0.9600 ?
C28 H28A 0.9600 ?
C28 H28B 0.9600 ?
C28 H28C 0.9600 ?
